data_7236747
loop_
_publ_author_name
'Huang, Manna'
'Ye, Shuxian'
'Xu, Ke'
'Zhou, Jie'
'Liu, Junliang'
'Zhu, Xinhai'
'Wan, Yiqian'

_publ_section_title
;
 Whole-rainbow-color organic solid fluorophores from subtle modification
 of thiazolo[5,4-b]thieno[3,2-e]pyridines (TTPs)
;
_journal_issue 14
_journal_name_full 'Journal of Materials Chemistry C'
_journal_page_first 3456
_journal_paper_doi 10.1039/C7TC00513J
_journal_volume 5
_journal_year 2017
_chemical_formula_sum 'C23 H18 Cl N3 O S2'
_chemical_formula_weight 451.97
_chemical_name_common BF18
_chemical_name_systematic 4-amino-2-(8-(2-chlorophenyl)-6-isopropylthiazolo[5,4-b]thieno[3,2-e]pyridin-2-yl)phenol
_space_group_crystal_system orthorhombic
_space_group_IT_number 61
_space_group_name_Hall '-P 2ac 2ab'
_space_group_name_H-M_alt 'P b c a'
_atom_sites_solution_hydrogens geom
_audit_creation_method SHELXL-2014/7
_audit_update_record
;
2017-01-16 deposited with the CCDC.
2017-02-26 downloaded from the CCDC.
;
_cell_angle_alpha 90
_cell_angle_beta 90
_cell_angle_gamma 90
_cell_formula_units_Z 8
_cell_length_a 9.2883(2)
_cell_length_b 19.0608(3)
_cell_length_c 24.5265(5)
_cell_measurement_reflns_used 4284
_cell_measurement_temperature 293(2)
_cell_measurement_theta_max 62.3560
_cell_measurement_theta_min 4.6290
_cell_volume 4342.23(15)
_computing_structure_refinement 'SHELXL-2014/7 (Sheldrick, 2014)'
_diffrn_ambient_temperature 293(2)
_diffrn_measured_fraction_theta_full 0.993
_diffrn_measured_fraction_theta_max 0.993
_diffrn_measurement_device_type 'Xcalibur, Sapphire3, Gemini ultra'
_diffrn_radiation_type CuK\a
_diffrn_radiation_wavelength 1.54178
_diffrn_reflns_av_R_equivalents 0.0305
_diffrn_reflns_av_unetI/netI 0.0298
_diffrn_reflns_Laue_measured_fraction_full 0.993
_diffrn_reflns_Laue_measured_fraction_max 0.993
_diffrn_reflns_limit_h_max 6
_diffrn_reflns_limit_h_min -10
_diffrn_reflns_limit_k_max 19
_diffrn_reflns_limit_k_min -21
_diffrn_reflns_limit_l_max 22
_diffrn_reflns_limit_l_min -28
_diffrn_reflns_number 11981
_diffrn_reflns_point_group_measured_fraction_full 0.993
_diffrn_reflns_point_group_measured_fraction_max 0.993
_diffrn_reflns_theta_full 62.581
_diffrn_reflns_theta_max 62.581
_diffrn_reflns_theta_min 3.604
_exptl_absorpt_coefficient_mu 3.516
_exptl_absorpt_correction_T_max 1.00000
_exptl_absorpt_correction_T_min 0.76390
_exptl_absorpt_correction_type multi-scan
_exptl_crystal_colour brown
_exptl_crystal_density_diffrn 1.383
_exptl_crystal_description block
_exptl_crystal_F_000 1872
_exptl_crystal_recrystallization_method 'Re-crystallisation from solvent: Chloroform'
_exptl_crystal_size_max 0.4
_exptl_crystal_size_mid 0.3
_exptl_crystal_size_min 0.1
_refine_diff_density_max 0.588
_refine_diff_density_min -0.438
_refine_diff_density_rms 0.062
_refine_ls_extinction_method none
_refine_ls_goodness_of_fit_ref 1.063
_refine_ls_hydrogen_treatment constr
_refine_ls_matrix_type full
_refine_ls_number_parameters 274
_refine_ls_number_reflns 3459
_refine_ls_number_restraints 6
_refine_ls_restrained_S_all 1.076
_refine_ls_R_factor_all 0.0606
_refine_ls_R_factor_gt 0.0547
_refine_ls_shift/su_max 0.001
_refine_ls_shift/su_mean 0.000
_refine_ls_structure_factor_coef Fsqd
_refine_ls_weighting_details 'w=1/[\s^2^(Fo^2^)+(0.1000P)^2^+2.6157P] where P=(Fo^2^+2Fc^2^)/3'
_refine_ls_weighting_scheme calc
_refine_ls_wR_factor_gt 0.1614
_refine_ls_wR_factor_ref 0.1691
_reflns_Friedel_coverage 0.000
_reflns_number_gt 3027
_reflns_number_total 3459
_reflns_threshold_expression 'I > 2\s(I)'
_cod_data_source_file c7tc00513j2.cif
_cod_data_source_block exp_20929_F38
_cod_database_code 7236747
_shelx_shelxl_version_number 2014/7
_shelx_space_group_comment
;
The symmetry employed for this shelxl refinement is uniquely defined
by the following loop, which should always be used as a source of
symmetry information in preference to the above space-group names.
They are only intended as comments.
;

loop_
_space_group_symop_operation_xyz
'x, y, z'
'-x+1/2, -y, z+1/2'
'-x, y+1/2, -z+1/2'
'x+1/2, -y+1/2, -z'
'-x, -y, -z'
'x-1/2, y, -z-1/2'
'x, -y-1/2, z-1/2'
'-x-1/2, y-1/2, z'

loop_
_atom_site_label
_atom_site_type_symbol
_atom_site_fract_x
_atom_site_fract_y
_atom_site_fract_z
_atom_site_U_iso_or_equiv
_atom_site_adp_type
_atom_site_occupancy
_atom_site_site_symmetry_order
_atom_site_calc_flag
_atom_site_refinement_flags_posn
_atom_site_refinement_flags_adp
S1 S 0.31004(8) 0.01680(4) 0.51742(3) 0.0561(3) Uani 1 1 d . .
S2 S -0.04675(9) 0.08039(5) 0.35055(3) 0.0622(3) Uani 1 1 d . .
Cl1 Cl -0.04507(13) 0.29225(5) 0.49447(5) 0.0888(4) Uani 1 1 d . .
C1 C -0.0374(3) 0.13210(16) 0.50587(12) 0.0507(7) Uani 1 1 d . .
N2 N 0.1310(3) 0.04645(12) 0.43286(10) 0.0517(6) Uani 1 1 d . .
N3 N 0.1429(3) 0.09731(13) 0.57485(10) 0.0518(6) Uani 1 1 d . .
C4 C 0.4722(4) 0.01317(19) 0.62836(14) 0.0636(8) Uani 1 1 d . .
H4 H 0.5024 -0.0093 0.5967 0.076 Uiso 1 1 calc R U
C5 C 0.3443(3) 0.05263(17) 0.62758(12) 0.0534(7) Uani 1 1 d . .
O6 O 0.1765(3) 0.12474(17) 0.67831(10) 0.0819(8) Uani 1 1 d . .
H6 H 0.1320 0.1215 0.6495 0.123 Uiso 1 1 calc R U
C7 C 0.0153(3) 0.08156(15) 0.41742(12) 0.0501(7) Uani 1 1 d . .
C8 C 0.1624(3) 0.05479(15) 0.48555(12) 0.0487(7) Uani 1 1 d . .
C9 C 0.0847(3) 0.09610(15) 0.52302(12) 0.0479(7) Uani 1 1 d . .
C10 C 0.2601(3) 0.05951(15) 0.57795(12) 0.0514(7) Uani 1 1 d . .
C11 C -0.0724(3) 0.12506(16) 0.45070(12) 0.0513(7) Uani 1 1 d . .
C12 C -0.1889(4) 0.1548(2) 0.41984(13) 0.0620(8) Uani 1 1 d . .
H12 H -0.2584 0.1838 0.4352 0.074 Uiso 1 1 calc R U
C13 C 0.2982(4) 0.0862(2) 0.67531(14) 0.0635(9) Uani 1 1 d . .
C14 C -0.1887(4) 0.1370(2) 0.36652(14) 0.0648(9) Uani 1 1 d . .
C15 C -0.1412(4) 0.24480(18) 0.54262(14) 0.0628(8) Uani 1 1 d . .
C16 C 0.5540(4) 0.0071(2) 0.67540(15) 0.0695(10) Uani 1 1 d . .
C17 C -0.1284(3) 0.17264(17) 0.54493(12) 0.0548(7) Uani 1 1 d . .
C18 C 0.5065(4) 0.0410(2) 0.72224(14) 0.0726(10) Uani 1 1 d . .
H18 H 0.5602 0.0376 0.7541 0.087 Uiso 1 1 calc R U
C19 C -0.2044(4) 0.1363(2) 0.58655(14) 0.0686(9) Uani 1 1 d . .
H19 H -0.1954 0.0879 0.5899 0.082 Uiso 1 1 calc R U
N20 N 0.6811(4) -0.0327(2) 0.67586(15) 0.0994(13) Uani 1 1 d . .
H20A H 0.7091 -0.0538 0.6467 0.119 Uiso 1 1 calc R U
H20B H 0.7310 -0.0361 0.7053 0.119 Uiso 1 1 calc R U
C21 C -0.3018(4) 0.2451(2) 0.61844(16) 0.0795(11) Uani 1 1 d . .
H21 H -0.3603 0.2693 0.6428 0.095 Uiso 1 1 calc R U
C22 C 0.3817(4) 0.0792(2) 0.72211(14) 0.0744(10) Uani 1 1 d . .
H22 H 0.3521 0.1011 0.7541 0.089 Uiso 1 1 calc R U
C23 C -0.2270(4) 0.2810(2) 0.57945(17) 0.0763(10) Uani 1 1 d . .
H23 H -0.2336 0.3296 0.5776 0.092 Uiso 1 1 calc R U
C24 C -0.2908(5) 0.1727(2) 0.62169(16) 0.0814(11) Uani 1 1 d . .
H24 H -0.3428 0.1486 0.6481 0.098 Uiso 1 1 calc R U
C26 C -0.2913(5) 0.1582(3) 0.32198(16) 0.0955(15) Uani 1 1 d . .
H26 H -0.3239 0.1145 0.3049 0.115 Uiso 1 1 calc R U
C27 C -0.2142(8) 0.1982(4) 0.2786(3) 0.132(2) Uani 1 1 d . U
H27A H -0.1728 0.2398 0.2941 0.197 Uiso 1 1 calc R U
H27B H -0.2809 0.2109 0.2504 0.197 Uiso 1 1 calc R U
H27C H -0.1392 0.1695 0.2635 0.197 Uiso 1 1 calc R U
C41 C -0.4216(6) 0.1922(4) 0.3443(2) 0.1138(18) Uani 1 1 d . .
H41A H -0.3971 0.2379 0.3580 0.171 Uiso 1 1 calc R U
H41B H -0.4600 0.1641 0.3733 0.171 Uiso 1 1 calc R U
H41C H -0.4924 0.1969 0.3160 0.171 Uiso 1 1 calc R U

loop_
_atom_site_aniso_label
_atom_site_aniso_U_11
_atom_site_aniso_U_22
_atom_site_aniso_U_33
_atom_site_aniso_U_23
_atom_site_aniso_U_13
_atom_site_aniso_U_12
S1 0.0545(5) 0.0596(5) 0.0542(5) -0.0005(3) -0.0045(3) 0.0096(3)
S2 0.0620(5) 0.0802(6) 0.0444(4) -0.0097(4) -0.0052(3) 0.0063(4)
Cl1 0.1079(9) 0.0659(6) 0.0925(7) 0.0109(5) 0.0180(6) 0.0053(5)
C1 0.0539(17) 0.0535(16) 0.0446(15) -0.0011(13) -0.0011(13) 0.0039(13)
N2 0.0546(14) 0.0509(13) 0.0497(14) -0.0045(11) -0.0013(11) 0.0032(11)
N3 0.0552(14) 0.0575(14) 0.0427(13) 0.0014(11) -0.0031(11) 0.0027(11)
C4 0.0583(18) 0.079(2) 0.0537(18) 0.0064(16) -0.0059(15) 0.0010(16)
C5 0.0513(16) 0.0611(17) 0.0478(16) 0.0095(14) -0.0047(13) -0.0046(14)
O6 0.0829(18) 0.109(2) 0.0542(14) -0.0060(14) -0.0031(12) 0.0269(16)
C7 0.0516(16) 0.0534(16) 0.0455(15) -0.0020(12) -0.0028(13) -0.0023(13)
C8 0.0491(15) 0.0469(15) 0.0501(16) 0.0000(12) -0.0017(13) -0.0005(12)
C9 0.0496(15) 0.0497(15) 0.0444(15) 0.0000(12) -0.0015(12) -0.0007(13)
C10 0.0521(16) 0.0520(15) 0.0500(16) 0.0043(13) -0.0028(13) -0.0020(13)
C11 0.0502(15) 0.0594(17) 0.0444(15) -0.0005(13) -0.0013(12) 0.0024(13)
C12 0.0576(18) 0.078(2) 0.0500(17) -0.0005(16) -0.0008(14) 0.0162(16)
C13 0.064(2) 0.075(2) 0.0514(18) 0.0061(16) -0.0011(15) 0.0005(17)
C14 0.0579(19) 0.087(2) 0.0491(18) -0.0018(17) -0.0041(14) 0.0102(17)
C15 0.0674(19) 0.0654(19) 0.0558(18) -0.0010(15) -0.0080(16) 0.0111(16)
C16 0.058(2) 0.092(3) 0.059(2) 0.0152(18) -0.0065(15) 0.0017(17)
C17 0.0573(17) 0.0629(18) 0.0443(16) -0.0021(14) -0.0074(14) 0.0117(14)
C18 0.065(2) 0.102(3) 0.0503(18) 0.0149(19) -0.0114(16) -0.005(2)
C19 0.075(2) 0.075(2) 0.0562(19) -0.0100(17) 0.0082(16) 0.0105(18)
N20 0.073(2) 0.153(4) 0.072(2) 0.011(2) -0.0160(17) 0.034(2)
C21 0.085(3) 0.093(3) 0.060(2) -0.014(2) 0.0073(19) 0.022(2)
C22 0.076(2) 0.104(3) 0.0435(17) 0.0021(18) -0.0023(16) -0.001(2)
C23 0.082(2) 0.067(2) 0.080(3) -0.0072(19) -0.001(2) 0.0243(19)
C24 0.090(3) 0.093(3) 0.061(2) 0.000(2) 0.018(2) 0.008(2)
C26 0.086(3) 0.151(4) 0.050(2) 0.005(2) -0.0060(19) 0.038(3)
C27 0.133(3) 0.139(3) 0.123(3) 0.0105(19) -0.0006(18) 0.0120(19)
C41 0.089(3) 0.168(5) 0.084(3) 0.006(3) -0.020(3) 0.038(3)

loop_
_atom_type_symbol
_atom_type_description
_atom_type_scat_dispersion_real
_atom_type_scat_dispersion_imag
_atom_type_scat_source
C C 0.0181 0.0091 'International Tables Vol C Tables 4.2.6.8 and 6.1.1.4'
H H 0.0000 0.0000 'International Tables Vol C Tables 4.2.6.8 and 6.1.1.4'
N N 0.0311 0.0180 'International Tables Vol C Tables 4.2.6.8 and 6.1.1.4'
O O 0.0492 0.0322 'International Tables Vol C Tables 4.2.6.8 and 6.1.1.4'
S S 0.3331 0.5567 'International Tables Vol C Tables 4.2.6.8 and 6.1.1.4'
Cl Cl 0.3639 0.7018 'International Tables Vol C Tables 4.2.6.8 and 6.1.1.4'

loop_
_geom_angle_atom_site_label_1
_geom_angle_atom_site_label_2
_geom_angle_atom_site_label_3
_geom_angle
C8 S1 C10 88.77(14)
C7 S2 C14 91.75(15)
C9 C1 C11 115.8(3)
C9 C1 C17 121.5(3)
C11 C1 C17 122.6(3)
C7 N2 C8 113.3(3)
C10 N3 C9 111.7(3)
C16 C4 C5 121.3(3)
C13 C5 C4 119.4(3)
C13 C5 C10 119.6(3)
C4 C5 C10 121.0(3)
N2 C7 C11 126.7(3)
N2 C7 S2 122.2(2)
C11 C7 S2 111.1(2)
N2 C8 C9 125.9(3)
N2 C8 S1 124.0(2)
C9 C8 S1 110.1(2)
N3 C9 C1 126.1(3)
N3 C9 C8 114.1(3)
C1 C9 C8 119.8(3)
N3 C10 C5 123.2(3)
N3 C10 S1 115.2(2)
C5 C10 S1 121.6(2)
C1 C11 C7 118.6(3)
C1 C11 C12 130.4(3)
C7 C11 C12 111.0(3)
C14 C12 C11 114.2(3)
O6 C13 C22 118.3(3)
O6 C13 C5 123.4(3)
C22 C13 C5 118.4(3)
C12 C14 C26 129.4(3)
C12 C14 S2 111.9(3)
C26 C14 S2 118.7(3)
C17 C15 C23 121.2(3)
C17 C15 Cl1 120.2(3)
C23 C15 Cl1 118.6(3)
C4 C16 C18 118.3(3)
C4 C16 N20 120.9(4)
C18 C16 N20 120.8(3)
C15 C17 C19 118.1(3)
C15 C17 C1 122.5(3)
C19 C17 C1 119.3(3)
C22 C18 C16 120.9(3)
C24 C19 C17 119.8(4)
C23 C21 C24 120.1(4)
C18 C22 C13 121.6(4)
C21 C23 C15 119.9(4)
C19 C24 C21 120.9(4)
C41 C26 C27 115.6(5)
C41 C26 C14 111.6(3)
C27 C26 C14 110.5(4)

loop_
_geom_bond_atom_site_label_1
_geom_bond_atom_site_label_2
_geom_bond_distance
S1 C8 1.736(3)
S1 C10 1.756(3)
S2 C7 1.738(3)
S2 C14 1.748(4)
Cl1 C15 1.735(4)
C1 C9 1.390(4)
C1 C11 1.398(4)
C1 C17 1.493(4)
N2 C7 1.322(4)
N2 C8 1.334(4)
N3 C10 1.307(4)
N3 C9 1.382(4)
C4 C16 1.387(5)
C4 C5 1.406(5)
C5 C13 1.401(5)
C5 C10 1.453(4)
O6 C13 1.350(4)
C7 C11 1.420(4)
C8 C9 1.409(4)
C11 C12 1.437(4)
C12 C14 1.351(5)
C13 C22 1.392(5)
C14 C26 1.505(5)
C15 C17 1.382(5)
C15 C23 1.389(5)
C16 C18 1.390(6)
C16 N20 1.403(5)
C17 C19 1.421(5)
C18 C22 1.369(6)
C19 C24 1.367(5)
C21 C23 1.366(6)
C21 C24 1.386(6)
C26 C41 1.479(7)
C26 C27 1.492(8)
